data_7117054
loop_
_publ_author_name
'Takashi Otani'
'Kanako Ueki'
'Kinryo Cho'
'Kan Kanai'
'Kotaro Tateno'
'Takao Saito'

_publ_section_title
;
 Construction of dibenzo-fused seven- to nine-membered carbocycles via
 Bronsted acid-promoted intramolecular Friedel-Crafts-type alkenylation
;
_journal_name_full Chem.Commun.
_journal_page_first 7895
_journal_paper_doi 10.1039/C5cc01257K
_journal_volume 51
_journal_year 2015
_chemical_formula_sum 'C22 H26'
_chemical_formula_weight 290.43
_chemical_name_systematic (Z)-12-(2,2-Dimethylpropylidene)-2-methyl-5,6,7,12-tetrahydro-dibenzo[a,d]cyclooctene
_space_group_crystal_system monoclinic
_space_group_IT_number 14
_space_group_name_Hall '-P 2ybc'
_space_group_name_H-M_alt 'P 1 21/c 1'
_symmetry_space_group_name_Hall '-P 2ybc'
_symmetry_space_group_name_H-M 'P 1 21/c 1'
_atom_sites_solution_hydrogens geom
_audit_creation_method SHELXL-2014/7
_audit_update_record
;
2015-02-04 deposited with the CCDC.
2015-03-31 downloaded from the CCDC.
;
_cell_angle_alpha 90
_cell_angle_beta 92.4990(10)
_cell_angle_gamma 90
_cell_formula_units_Z 4
_cell_length_a 12.4844(7)
_cell_length_b 8.0920(5)
_cell_length_c 17.7356(11)
_cell_measurement_temperature 296(2)
_cell_volume 1790.01(19)
_computing_structure_refinement 'SHELXL-2014/7 (Sheldrick, 2014)'
_diffrn_ambient_temperature 296(2)
_diffrn_measured_fraction_theta_full 0.997
_diffrn_measured_fraction_theta_max 0.948
_diffrn_radiation_type MoK\a
_diffrn_radiation_wavelength 0.71073
_diffrn_reflns_av_R_equivalents 0.0244
_diffrn_reflns_av_unetI/netI 0.0177
_diffrn_reflns_Laue_measured_fraction_full 0.997
_diffrn_reflns_Laue_measured_fraction_max 0.948
_diffrn_reflns_limit_h_max 16
_diffrn_reflns_limit_h_min -16
_diffrn_reflns_limit_k_max 10
_diffrn_reflns_limit_k_min -10
_diffrn_reflns_limit_l_max 23
_diffrn_reflns_limit_l_min -23
_diffrn_reflns_number 19322
_diffrn_reflns_point_group_measured_fraction_full 0.997
_diffrn_reflns_point_group_measured_fraction_max 0.948
_diffrn_reflns_theta_full 25.242
_diffrn_reflns_theta_max 28.440
_diffrn_reflns_theta_min 2.299
_exptl_absorpt_coefficient_mu 0.060
_exptl_crystal_colour colorless
_exptl_crystal_density_diffrn 1.078
_exptl_crystal_description cube
_exptl_crystal_F_000 632
_exptl_crystal_recrystallization_method 'Re-crystallisation from solvent: Methanol'
_refine_diff_density_max 0.282
_refine_diff_density_min -0.243
_refine_diff_density_rms 0.060
_refine_ls_extinction_coef .
_refine_ls_extinction_method none
_refine_ls_goodness_of_fit_ref 1.022
_refine_ls_hydrogen_treatment constr
_refine_ls_matrix_type full
_refine_ls_number_parameters 203
_refine_ls_number_reflns 4277
_refine_ls_number_restraints 0
_refine_ls_restrained_S_all 1.022
_refine_ls_R_factor_all 0.0687
_refine_ls_R_factor_gt 0.0564
_refine_ls_shift/su_max 0.035
_refine_ls_shift/su_mean 0.001
_refine_ls_structure_factor_coef Fsqd
_refine_ls_weighting_details 'w=1/[\s^2^(Fo^2^)+(0.0880P)^2^+0.4207P] where P=(Fo^2^+2Fc^2^)/3'
_refine_ls_weighting_scheme calc
_refine_ls_wR_factor_gt 0.1539
_refine_ls_wR_factor_ref 0.1678
_reflns_Friedel_coverage 0.000
_reflns_Friedel_fraction_full .
_reflns_Friedel_fraction_max .
_reflns_number_gt 3403
_reflns_number_total 4277
_reflns_threshold_expression 'I > 2\s(I)'
_cod_data_source_file c5cc01257k2.cif
_cod_data_source_block ydkr
_cod_database_code 7117054
_shelx_shelxl_version_number 2014/7
_shelx_space_group_comment
;
The symmetry employed for this shelxl refinement is uniquely defined
by the following loop, which should always be used as a source of
symmetry information in preference to the above space-group names.
They are only intended as comments.
;

loop_
_space_group_symop_operation_xyz
'x, y, z'
'-x, y+1/2, -z+1/2'
'-x, -y, -z'
'x, -y-1/2, z-1/2'

loop_
_atom_site_label
_atom_site_type_symbol
_atom_site_fract_x
_atom_site_fract_y
_atom_site_fract_z
_atom_site_U_iso_or_equiv
_atom_site_adp_type
_atom_site_occupancy
_atom_site_site_symmetry_order
_atom_site_calc_flag
_atom_site_refinement_flags_posn
_atom_site_refinement_flags_adp
_atom_site_refinement_flags_occupancy
_atom_site_disorder_assembly
_atom_site_disorder_group
C1 C 0.19837(11) 0.30433(16) 0.01034(7) 0.0418(3) Uani 1 1 d . . . . .
H1 H 0.1254 0.2928 0.0176 0.050 Uiso 1 1 calc R U . . .
C2 C 0.23088(9) 0.15297(15) 0.13181(7) 0.0372(3) Uani 1 1 d . . . . .
C3 C 0.27148(10) 0.23663(14) 0.06332(7) 0.0377(3) Uani 1 1 d . . . . .
C4 C 0.21011(11) 0.27106(16) 0.19497(7) 0.0406(3) Uani 1 1 d . . . . .
C5 C 0.38176(11) 0.25540(16) 0.05439(8) 0.0436(3) Uani 1 1 d . . . . .
C6 C 0.29166(12) 0.31776(18) 0.24768(8) 0.0484(3) Uani 1 1 d . . . . .
C7 C 0.41375(12) 0.3372(2) -0.01010(8) 0.0541(4) Uani 1 1 d . . . . .
H2 H 0.4865 0.3475 -0.0182 0.065 Uiso 1 1 calc R U . . .
C8 C 0.23115(13) 0.38873(17) -0.05314(7) 0.0496(3) Uani 1 1 d . . . . .
C9 C 0.10813(12) 0.33878(19) 0.19968(8) 0.0510(3) Uani 1 1 d . . . . .
H3 H 0.0542 0.3074 0.1648 0.061 Uiso 1 1 calc R U . . .
C10 C 0.34055(14) 0.40332(19) -0.06219(8) 0.0572(4) Uani 1 1 d . . . . .
H4 H 0.3649 0.4586 -0.1041 0.069 Uiso 1 1 calc R U . . .
C11 C 0.46478(11) 0.1916(2) 0.11165(9) 0.0566(4) Uani 1 1 d . . . . .
H5 H 0.5337 0.1900 0.0884 0.068 Uiso 1 1 calc R U . . .
H6 H 0.4469 0.0784 0.1239 0.068 Uiso 1 1 calc R U . . .
C12 C 0.21041(10) -0.00754(16) 0.13977(7) 0.0433(3) Uani 1 1 d . . . . .
H7 H 0.1852 -0.0345 0.1868 0.052 Uiso 1 1 calc R U . . .
C13 C 0.21982(12) -0.15521(17) 0.08779(8) 0.0505(3) Uani 1 1 d . . . . .
C14 C 0.08534(15) 0.4522(2) 0.25546(9) 0.0651(4) Uani 1 1 d . . . . .
H8 H 0.0167 0.4959 0.2580 0.078 Uiso 1 1 calc R U . . .
C15 C 0.26649(15) 0.4320(2) 0.30312(9) 0.0629(4) Uani 1 1 d . . . . .
H9 H 0.3195 0.4638 0.3387 0.075 Uiso 1 1 calc R U . . .
C16 C 0.40208(13) 0.2414(2) 0.24855(9) 0.0604(4) Uani 1 1 d . . . . .
H10 H 0.3934 0.1223 0.2471 0.073 Uiso 1 1 calc R U . . .
H11 H 0.4383 0.2686 0.2965 0.073 Uiso 1 1 calc R U . . .
C17 C 0.15104(16) 0.4592(2) -0.11020(9) 0.0697(5) Uani 1 1 d . . . . .
H12 H 0.1831 0.5493 -0.1363 0.105 Uiso 1 1 calc R U . . .
H13 H 0.0895 0.4983 -0.0849 0.105 Uiso 1 1 calc R U . . .
H14 H 0.1294 0.3750 -0.1458 0.105 Uiso 1 1 calc R U . . .
C18 C 0.47665(13) 0.2901(2) 0.18545(10) 0.0633(4) Uani 1 1 d . . . . .
H15 H 0.4647 0.4059 0.1738 0.076 Uiso 1 1 calc R U . . .
H16 H 0.5501 0.2792 0.2049 0.076 Uiso 1 1 calc R U . . .
C19 C 0.16487(17) 0.4992(2) 0.30669(9) 0.0700(5) Uani 1 1 d . . . . .
H17 H 0.1506 0.5762 0.3439 0.084 Uiso 1 1 calc R U . . .
C20 C 0.26464(19) -0.1188(2) 0.01109(10) 0.0760(6) Uani 1 1 d . . . . .
H18 H 0.2172 -0.0450 -0.0165 0.114 Uiso 1 1 calc R U . . .
H19 H 0.2710 -0.2200 -0.0166 0.114 Uiso 1 1 calc R U . . .
H20 H 0.3340 -0.0684 0.0180 0.114 Uiso 1 1 calc R U . . .
C21 C 0.2943(2) -0.2825(2) 0.12732(12) 0.0825(6) Uani 1 1 d . . . . .
H21 H 0.3652 -0.2371 0.1338 0.124 Uiso 1 1 calc R U . . .
H22 H 0.2967 -0.3808 0.0971 0.124 Uiso 1 1 calc R U . . .
H23 H 0.2677 -0.3093 0.1758 0.124 Uiso 1 1 calc R U . . .
C22 C 0.10875(18) -0.2317(3) 0.07772(16) 0.0977(8) Uani 1 1 d . . . . .
H24 H 0.0796 -0.2492 0.1263 0.147 Uiso 1 1 calc R U . . .
H25 H 0.1138 -0.3355 0.0520 0.147 Uiso 1 1 calc R U . . .
H26 H 0.0627 -0.1586 0.0486 0.147 Uiso 1 1 calc R U . . .

loop_
_atom_site_aniso_label
_atom_site_aniso_U_11
_atom_site_aniso_U_22
_atom_site_aniso_U_33
_atom_site_aniso_U_23
_atom_site_aniso_U_13
_atom_site_aniso_U_12
C1 0.0468(7) 0.0382(6) 0.0404(6) -0.0006(5) 0.0012(5) -0.0055(5)
C2 0.0351(6) 0.0397(6) 0.0370(6) 0.0019(5) 0.0020(4) -0.0018(5)
C3 0.0424(6) 0.0330(6) 0.0379(6) -0.0021(5) 0.0048(5) -0.0040(5)
C4 0.0468(7) 0.0384(6) 0.0368(6) 0.0045(5) 0.0054(5) -0.0017(5)
C5 0.0422(7) 0.0418(7) 0.0472(7) -0.0045(5) 0.0076(5) -0.0054(5)
C6 0.0578(8) 0.0481(7) 0.0392(7) 0.0034(6) 0.0007(6) -0.0029(6)
C7 0.0536(8) 0.0558(8) 0.0542(8) -0.0066(7) 0.0173(6) -0.0159(6)
C8 0.0713(9) 0.0392(7) 0.0379(6) -0.0010(5) 0.0001(6) -0.0074(6)
C9 0.0508(8) 0.0559(8) 0.0467(7) 0.0020(6) 0.0066(6) 0.0046(6)
C10 0.0781(10) 0.0516(8) 0.0428(7) 0.0013(6) 0.0144(7) -0.0194(7)
C11 0.0389(7) 0.0664(10) 0.0647(9) -0.0001(8) 0.0054(6) 0.0029(6)
C12 0.0469(7) 0.0422(7) 0.0412(6) 0.0036(5) 0.0062(5) -0.0054(5)
C13 0.0591(8) 0.0393(7) 0.0534(8) -0.0019(6) 0.0065(6) -0.0079(6)
C14 0.0716(10) 0.0677(10) 0.0571(9) 0.0011(8) 0.0167(8) 0.0197(8)
C15 0.0836(12) 0.0619(10) 0.0426(7) -0.0060(7) -0.0026(7) -0.0067(8)
C16 0.0555(9) 0.0750(11) 0.0497(8) 0.0038(7) -0.0111(7) -0.0004(7)
C17 0.0955(13) 0.0630(10) 0.0494(8) 0.0120(7) -0.0118(8) -0.0034(9)
C18 0.0441(8) 0.0799(11) 0.0649(10) -0.0008(8) -0.0087(7) -0.0059(7)
C19 0.1018(14) 0.0594(10) 0.0497(9) -0.0082(7) 0.0145(9) 0.0130(9)
C20 0.1249(17) 0.0486(9) 0.0561(9) -0.0104(7) 0.0225(10) -0.0056(10)
C21 0.1136(17) 0.0513(10) 0.0823(13) 0.0019(9) 0.0024(12) 0.0164(10)
C22 0.0751(13) 0.0842(15) 0.134(2) -0.0465(14) 0.0113(13) -0.0242(11)

loop_
_atom_type_symbol
_atom_type_description
_atom_type_scat_dispersion_real
_atom_type_scat_dispersion_imag
_atom_type_scat_source
C C 0.0033 0.0016 'International Tables Vol C Tables 4.2.6.8 and 6.1.1.4'
H H 0.0000 0.0000 'International Tables Vol C Tables 4.2.6.8 and 6.1.1.4'

loop_
_geom_angle_atom_site_label_1
_geom_angle_atom_site_label_2
_geom_angle_atom_site_label_3
_geom_angle
_geom_angle_site_symmetry_1
_geom_angle_site_symmetry_3
C3 C1 C8 122.06(13) . .
C12 C2 C3 126.84(11) . .
C12 C2 C4 120.03(11) . .
C3 C2 C4 113.10(10) . .
C1 C3 C5 119.95(12) . .
C1 C3 C2 119.32(11) . .
C5 C3 C2 120.63(11) . .
C9 C4 C6 119.53(13) . .
C9 C4 C2 118.87(12) . .
C6 C4 C2 121.57(12) . .
C7 C5 C3 117.51(13) . .
C7 C5 C11 120.07(13) . .
C3 C5 C11 122.42(12) . .
C15 C6 C4 117.94(14) . .
C15 C6 C16 119.83(14) . .
C4 C6 C16 122.14(13) . .
C10 C7 C5 121.90(14) . .
C10 C8 C1 117.42(13) . .
C10 C8 C17 121.27(14) . .
C1 C8 C17 121.30(14) . .
C14 C9 C4 121.30(15) . .
C7 C10 C8 121.11(13) . .
C5 C11 C18 115.74(13) . .
C2 C12 C13 133.09(12) . .
C12 C13 C22 107.29(13) . .
C12 C13 C20 115.59(12) . .
C22 C13 C20 110.03(17) . .
C12 C13 C21 108.19(13) . .
C22 C13 C21 108.13(16) . .
C20 C13 C21 107.39(15) . .
C19 C14 C9 119.40(16) . .
C19 C15 C6 121.83(15) . .
C6 C16 C18 117.96(14) . .
C11 C18 C16 116.67(14) . .
C14 C19 C15 119.99(15) . .

loop_
_geom_bond_atom_site_label_1
_geom_bond_atom_site_label_2
_geom_bond_distance
_geom_bond_site_symmetry_2
C1 C3 1.3932(18) .
C1 C8 1.3933(18) .
C2 C12 1.3325(18) .
C2 C3 1.4982(16) .
C2 C4 1.5035(17) .
C3 C5 1.4010(17) .
C4 C9 1.3919(19) .
C4 C6 1.4036(19) .
C5 C7 1.3950(19) .
C5 C11 1.510(2) .
C6 C15 1.395(2) .
C6 C16 1.510(2) .
C7 C10 1.379(2) .
C8 C10 1.387(2) .
C8 C17 1.504(2) .
C9 C14 1.388(2) .
C11 C18 1.534(2) .
C12 C13 1.5170(19) .
C13 C22 1.522(2) .
C13 C20 1.522(2) .
C13 C21 1.537(2) .
C14 C19 1.370(3) .
C15 C19 1.384(3) .
C16 C18 1.538(2) .

loop_
_geom_torsion_atom_site_label_1
_geom_torsion_atom_site_label_2
_geom_torsion_atom_site_label_3
_geom_torsion_atom_site_label_4
_geom_torsion
_geom_torsion_site_symmetry_1
_geom_torsion_site_symmetry_2
_geom_torsion_site_symmetry_3
_geom_torsion_site_symmetry_4
C8 C1 C3 C5 1.31(19) . . . .
C8 C1 C3 C2 177.70(11) . . . .
C12 C2 C3 C1 93.13(16) . . . .
C4 C2 C3 C1 -85.08(14) . . . .
C12 C2 C3 C5 -90.51(16) . . . .
C4 C2 C3 C5 91.28(14) . . . .
C12 C2 C4 C9 -86.64(16) . . . .
C3 C2 C4 C9 91.70(14) . . . .
C12 C2 C4 C6 95.20(16) . . . .
C3 C2 C4 C6 -86.46(14) . . . .
C1 C3 C5 C7 -2.49(19) . . . .
C2 C3 C5 C7 -178.83(12) . . . .
C1 C3 C5 C11 177.17(12) . . . .
C2 C3 C5 C11 0.83(19) . . . .
C9 C4 C6 C15 -0.1(2) . . . .
C2 C4 C6 C15 178.00(13) . . . .
C9 C4 C6 C16 176.27(13) . . . .
C2 C4 C6 C16 -5.6(2) . . . .
C3 C5 C7 C10 2.4(2) . . . .
C11 C5 C7 C10 -177.28(14) . . . .
C3 C1 C8 C10 0.1(2) . . . .
C3 C1 C8 C17 179.25(13) . . . .
C6 C4 C9 C14 0.2(2) . . . .
C2 C4 C9 C14 -178.04(14) . . . .
C5 C7 C10 C8 -1.0(2) . . . .
C1 C8 C10 C7 -0.2(2) . . . .
C17 C8 C10 C7 -179.40(15) . . . .
C7 C5 C11 C18 106.01(16) . . . .
C3 C5 C11 C18 -73.64(18) . . . .
C3 C2 C12 C13 0.4(2) . . . .
C4 C2 C12 C13 178.50(13) . . . .
C2 C12 C13 C22 -120.98(19) . . . .
C2 C12 C13 C20 2.2(2) . . . .
C2 C12 C13 C21 122.58(18) . . . .
C4 C9 C14 C19 0.3(2) . . . .
C4 C6 C15 C19 -0.4(2) . . . .
C16 C6 C15 C19 -176.86(16) . . . .
C15 C6 C16 C18 -110.79(17) . . . .
C4 C6 C16 C18 72.9(2) . . . .
C5 C11 C18 C16 87.33(19) . . . .
C6 C16 C18 C11 -85.6(2) . . . .
C9 C14 C19 C15 -0.8(3) . . . .
C6 C15 C19 C14 0.9(3) . . . .
